data_7010294
loop_
_publ_author_name
'Beddoes, Roy L.'
'Elwell, Mark S.'
'Mabbs, Frank E.'
'McInnes, Eric J. L.'
'Roberts, Andrew'
'Sarwar, M. Fahad'
'Whiteley, Mark W.'

_publ_contact_author
;
Mark Whiteley
Dept. Chem. Univ. of Manchester
;
_publ_section_title
;
 Synthesis, redox chemistry and EPR spectroscopy of the mixed-sandwich
 complexes (\h-arene)(\h-cycloheptatrienyl)metal(z+)
 (M&#x2005;=&#x2005;Cr or Mo; z&#x2005;=&#x2005;1 or 2): crystal
 structures of the redox pair [Cr(\h-C6H5Me)(\h-C7H6C6H4Me-4)][PF6]n
 (n&#x2005;=&#x2005;1 or 2)
;
_journal_issue 24
_journal_name_full 'Journal of the Chemical Society, Dalton Transactions'
_journal_page_first 4669
_journal_paper_doi 10.1039/b007830l
_journal_year 2000
_chemical_formula_sum 'C21 H21 Cr F6 P'
_chemical_formula_weight 470.36
_space_group_IT_number 61
_symmetry_cell_setting orthorhombic
_symmetry_Int_Tables_number 61
_symmetry_space_group_name_Hall '-P 2ac 2ab'
_symmetry_space_group_name_H-M 'P b c a'
_audit_creation_date 19100-09-26
_audit_creation_method 'by teXsan v1.7'
_audit_update_record ?
_cell_angle_alpha 90
_cell_angle_beta 90
_cell_angle_gamma 90
_cell_formula_units_Z 8
_cell_length_a 13.019(3)
_cell_length_b 27.297(8)
_cell_length_c 11.095(3)
_cell_measurement_reflns_used 23
_cell_measurement_temperature 295.2
_cell_measurement_theta_max 9.8
_cell_measurement_theta_min 7.7
_cell_volume 3942.9(18)
_computing_cell_refinement 'MSC/AFC Diffractometer Control'
_computing_data_collection 'MSC/AFC Diffractometer Control'
_computing_data_reduction 'teXsan (MSC, 1995)'
_computing_publication_material 'teXsan (MSC, 1995)'
_computing_structure_refinement 'teXsan (MSC, 1995)'
_diffrn_ambient_temperature 295.2
_diffrn_measurement_device 'Rigaku AFC5R'
_diffrn_measurement_method \w
_diffrn_orient_matrix_UB_11 -0.07517
_diffrn_orient_matrix_UB_12 -0.00109
_diffrn_orient_matrix_UB_13 -0.01838
_diffrn_orient_matrix_UB_21 -0.00015
_diffrn_orient_matrix_UB_22 0.03630
_diffrn_orient_matrix_UB_23 -0.01209
_diffrn_orient_matrix_UB_31 0.01580
_diffrn_orient_matrix_UB_32 -0.00480
_diffrn_orient_matrix_UB_33 -0.08740
_diffrn_radiation_detector 'scintillation counter'
_diffrn_radiation_monochromator graphite
_diffrn_radiation_source 'Rigaku rotating anode'
_diffrn_radiation_type 'Mo K\a'
_diffrn_radiation_wavelength 0.7107
_diffrn_reflns_av_R_equivalents 0.00000
_diffrn_reflns_av_sigmaI/netI 0.090
_diffrn_reflns_limit_h_max 14
_diffrn_reflns_limit_h_min 0
_diffrn_reflns_limit_k_max 32
_diffrn_reflns_limit_k_min 0
_diffrn_reflns_limit_l_max 13
_diffrn_reflns_limit_l_min 0
_diffrn_reflns_number 3893
_diffrn_reflns_reduction_process 'Lp corrections applied'
_diffrn_reflns_theta_max 25.05
_diffrn_reflns_theta_min 1.49
_diffrn_standards_decay_% 0.14
_diffrn_standards_interval_count 150
_diffrn_standards_number 3
_exptl_absorpt_coefficient_mu 0.721
_exptl_absorpt_correction_T_max 1.000
_exptl_absorpt_correction_T_min 0.852
_exptl_absorpt_correction_type
;
\y scans (North,Phillips & Matthews, 1968)
;
_exptl_crystal_colour green
_exptl_crystal_density_diffrn 1.584
_exptl_crystal_density_meas ?
_exptl_crystal_description tabular
_exptl_crystal_F_000 1920.00
_exptl_crystal_size_max 0.45
_exptl_crystal_size_mid 0.27
_exptl_crystal_size_min 0.13
_refine_diff_density_max 0.43
_refine_diff_density_min -0.60
_refine_ls_extinction_method none
_refine_ls_goodness_of_fit_all 2.762
_refine_ls_goodness_of_fit_obs 3.402
_refine_ls_hydrogen_treatment noref
_refine_ls_matrix_type full
_refine_ls_number_constraints 0
_refine_ls_number_parameters 262
_refine_ls_number_reflns 2173
_refine_ls_number_restraints 0
_refine_ls_R_factor_all 0.1062
_refine_ls_R_factor_obs 0.0622
_refine_ls_shift/esd_max 0.0000
_refine_ls_shift/esd_mean 0.0000
_refine_ls_structure_factor_coef F
_refine_ls_weighting_details 'w = 1/[\s^2^(Fo)'
_refine_ls_weighting_scheme calc
_refine_ls_wR_factor_all 0.0471
_refine_ls_wR_factor_obs 0.0450
_reflns_number_observed 2173
_reflns_number_total 3893
_reflns_observed_criterion >3.00\s(I)
_cod_data_source_file b007830l.txt
_cod_data_source_block S513
_cod_depositor_comments
;
 Homogenising atom site labels in order to relate data from different loops.

 Antanas Vaitkus,
 2018-08-08

 Correcting the data name order in the GEOM_TORSION loop.

 Antanas Vaitkus,
 2018-08-08

The following automatic conversions were performed:

'_refine_ls_weighting_scheme' value 'w = 1/[\s^2^(Fo)' was changed to
'calc'. New tag '_refine_ls_weighting_details' was created. The value
of the new tag was set to 'w = 1/[\s^2^(Fo)'.

Automatic conversion script
Id: cif_fix_values 3143 2015-03-26 13:38:13Z robertas 
;
_cod_original_cell_volume 3943(1)
_cod_original_sg_symbol_H-M 'P b c a    '
_cod_original_formula_sum 'C21 H21 Cr F6 P '
_cod_database_code 7010294

loop_
_symmetry_equiv_pos_as_xyz
'   +x,   +y,   +z'
'1/2+x,1/2-y,   -z'
'   -x,1/2+y,1/2-z'
'1/2-x,   -y,1/2+z'
'   -x,   -y,   -z'
'1/2-x,1/2+y,   +z'
'   +x,1/2-y,1/2+z'
'1/2+x,   +y,1/2-z'

loop_
_atom_site_aniso_label
_atom_site_aniso_U_11
_atom_site_aniso_U_22
_atom_site_aniso_U_33
_atom_site_aniso_U_12
_atom_site_aniso_U_13
_atom_site_aniso_U_23
Cr1 0.0408(7) 0.0454(7) 0.0485(7) -0.0038(6) -0.0010(7) 0.0036(7)
P1 0.067(2) 0.055(1) 0.051(1) 0.006(1) 0.005(1) 0.002(1)
F1 0.137(5) 0.056(3) 0.107(4) 0.010(3) 0.014(4) -0.016(3)
F2 0.077(4) 0.109(4) 0.081(4) 0.008(3) 0.030(3) 0.010(3)
F3 0.111(5) 0.117(5) 0.085(4) 0.029(4) -0.038(3) -0.002(4)
F4 0.119(5) 0.098(4) 0.074(3) -0.019(4) 0.042(3) 0.004(3)
F5 0.106(4) 0.052(3) 0.125(5) 0.002(3) 0.012(4) -0.012(3)
F6 0.068(3) 0.113(5) 0.092(4) 0.019(3) -0.020(3) 0.001(3)
C1 0.039(5) 0.045(5) 0.051(5) -0.003(4) -0.008(4) 0.006(4)
C2 0.036(4) 0.048(5) 0.076(6) -0.001(4) -0.003(5) 0.002(5)
C3 0.053(5) 0.058(5) 0.060(6) -0.001(4) 0.013(5) -0.001(5)
C4 0.061(5) 0.055(5) 0.048(5) -0.012(4) 0.006(5) 0.006(5)
C5 0.050(5) 0.043(5) 0.055(5) 0.000(4) -0.006(4) 0.010(4)
C6 0.049(5) 0.047(5) 0.044(5) -0.009(4) 0.000(4) -0.002(4)
C7 0.081(6) 0.065(5) 0.071(6) -0.003(5) 0.007(6) -0.007(5)
C8 0.054(6) 0.063(6) 0.083(7) -0.009(5) -0.028(5) 0.013(6)
C9 0.037(4) 0.061(6) 0.090(7) 0.004(4) -0.001(5) 0.011(6)
C10 0.041(5) 0.056(5) 0.072(6) 0.003(4) 0.012(4) 0.013(5)
C11 0.046(5) 0.052(5) 0.052(5) 0.002(4) 0.013(4) 0.009(4)
C12 0.050(5) 0.045(4) 0.045(5) -0.003(4) -0.002(4) 0.004(4)
C13 0.063(6) 0.045(5) 0.054(5) -0.006(4) -0.007(5) -0.013(4)
C14 0.071(6) 0.066(6) 0.058(5) -0.013(5) -0.022(5) 0.000(5)
C15 0.054(5) 0.035(4) 0.053(5) -0.004(4) 0.003(4) -0.004(4)
C16 0.072(6) 0.040(5) 0.058(5) -0.012(4) -0.002(5) 0.001(4)
C17 0.073(6) 0.049(5) 0.065(6) -0.004(5) -0.017(5) 0.014(5)
C18 0.054(5) 0.048(5) 0.082(7) -0.001(4) -0.005(5) 0.009(5)
C19 0.073(7) 0.032(5) 0.104(8) 0.006(5) 0.006(6) -0.002(5)
C20 0.066(5) 0.046(5) 0.070(6) -0.001(5) -0.003(5) -0.005(5)
C21 0.081(7) 0.065(6) 0.136(9) 0.008(5) -0.026(7) 0.020(6)

loop_
_atom_site_label
_atom_site_fract_x
_atom_site_fract_y
_atom_site_fract_z
_atom_site_U_iso_or_equiv
_atom_site_occupancy
_atom_site_refinement_flags
_atom_site_thermal_displace_type
_atom_site_calc_flag
_atom_site_calc_attached_atom
Cr1 0.35584(9) 0.39607(4) 0.0642(1) 0.0449(3) 1.000 . Uani d ?
P1 0.3724(2) 0.41378(8) 0.5726(2) 0.0575(7) 1.000 . Uani d ?
F1 0.3709(4) 0.3582(2) 0.5408(5) 0.100(2) 1.000 . Uani d ?
F2 0.4490(4) 0.4227(2) 0.4656(4) 0.089(2) 1.000 . Uani d ?
F3 0.4647(4) 0.4052(2) 0.6606(4) 0.104(2) 1.000 . Uani d ?
F4 0.2959(4) 0.4039(2) 0.6785(4) 0.097(2) 1.000 . Uani d ?
F5 0.3728(4) 0.4693(2) 0.6063(5) 0.095(2) 1.000 . Uani d ?
F6 0.2794(4) 0.4219(2) 0.4856(4) 0.091(2) 1.000 . Uani d ?
C1 0.4794(5) 0.4313(3) 0.1649(6) 0.045(2) 1.000 . Uani d ?
C2 0.5207(5) 0.4052(3) 0.0701(8) 0.053(3) 1.000 . Uani d ?
C3 0.4890(6) 0.4130(3) -0.0473(7) 0.057(3) 1.000 . Uani d ?
C4 0.4156(6) 0.4472(3) -0.0698(7) 0.055(3) 1.000 . Uani d ?
C5 0.3724(6) 0.4738(3) 0.0263(7) 0.050(2) 1.000 . Uani d ?
C6 0.4057(6) 0.4666(3) 0.1442(6) 0.047(2) 1.000 . Uani d ?
C7 0.3626(7) 0.4970(3) 0.2442(8) 0.072(3) 1.000 . Uani d ?
C8 0.2217(6) 0.3817(3) -0.0401(8) 0.067(3) 1.000 . Uani d ?
C9 0.1925(5) 0.4019(3) 0.0690(9) 0.062(3) 1.000 . Uani d ?
C10 0.2283(6) 0.3904(3) 0.1813(7) 0.056(3) 1.000 . Uani d ?
C11 0.2989(5) 0.3560(3) 0.2163(6) 0.050(2) 1.000 . Uani d ?
C12 0.3572(6) 0.3227(3) 0.1467(6) 0.047(2) 1.000 . Uani d ?
C13 0.3526(6) 0.3194(3) 0.0208(7) 0.054(3) 1.000 . Uani d ?
C14 0.2925(6) 0.3452(3) -0.0626(7) 0.065(3) 1.000 . Uani d ?
C15 0.4370(5) 0.2931(2) 0.2096(7) 0.047(2) 1.000 . Uani d ?
C16 0.4921(6) 0.3099(3) 0.3096(7) 0.057(3) 1.000 . Uani d ?
C17 0.5643(6) 0.2813(3) 0.3675(7) 0.062(3) 1.000 . Uani d ?
C18 0.5846(6) 0.2346(3) 0.3312(8) 0.061(3) 1.000 . Uani d ?
C19 0.5312(7) 0.2170(3) 0.2337(9) 0.070(3) 1.000 . Uani d ?
C20 0.4584(6) 0.2450(3) 0.1733(7) 0.060(3) 1.000 . Uani d ?
C21 0.6646(7) 0.2051(3) 0.3939(9) 0.094(4) 1.000 . Uani d ?
H1 0.5017 0.4249 0.2449 0.054 1.000 . Uiso c ?
H2 0.5721 0.3814 0.0858 0.064 1.000 . Uiso c ?
H3 0.5181 0.3946 -0.1115 0.068 1.000 . Uiso c ?
H4 0.3935 0.4531 -0.1501 0.066 1.000 . Uiso c ?
H5 0.3198 0.4971 0.0105 0.059 1.000 . Uiso c ?
H7a 0.3933 0.4875 0.3183 0.087 1.000 . Uiso c ?
H7b 0.3768 0.5306 0.2292 0.087 1.000 . Uiso c ?
H7c 0.2905 0.4922 0.2487 0.087 1.000 . Uiso c ?
H8 0.1883 0.3947 -0.1092 0.080 1.000 . Uiso c ?
H9 0.1416 0.4268 0.0654 0.075 1.000 . Uiso c ?
H10 0.1996 0.4092 0.2450 0.067 1.000 . Uiso c ?
H11 0.3104 0.3543 0.3007 0.060 1.000 . Uiso c ?
H13 0.3975 0.2957 -0.0136 0.065 1.000 . Uiso c ?
H14 0.3017 0.3364 -0.1448 0.078 1.000 . Uiso c ?
H16 0.4795 0.3421 0.3386 0.068 1.000 . Uiso c ?
H17 0.6007 0.2945 0.4342 0.075 1.000 . Uiso c ?
H19 0.5444 0.1846 0.2067 0.084 1.000 . Uiso c ?
H20 0.4227 0.2314 0.1066 0.072 1.000 . Uiso c ?
H21a 0.6461 0.2011 0.4762 0.113 1.000 . Uiso c ?
H21b 0.6697 0.1738 0.3568 0.113 1.000 . Uiso c ?
H21c 0.7288 0.2214 0.3888 0.113 1.000 . Uiso c ?

loop_
_atom_type_symbol
_atom_type_oxidation_number
_atom_type_number_in_cell
_atom_type_scat_dispersion_real
_atom_type_scat_dispersion_imag
_atom_type_scat_source
C 0 168 0.003 0.002
;International Tables for Crystallography
(1992, Vol. C, Tables 4.2.6.8 and 6.1.1.1)
;
H 0 168 0.000 0.000
;International Tables for Crystallography
(1992, Vol. C, Table 6.1.1.2)
;
Cr 0 8 0.321 0.624
;International Tables for Crystallography
(1992, Vol. C, Tables 4.2.6.8 and 6.1.1.1)
;
F 0 48 0.017 0.010
;International Tables for Crystallography
(1992, Vol. C, Tables 4.2.6.8 and 6.1.1.1)
;
P 0 8 0.102 0.094
;International Tables for Crystallography
(1992, Vol. C, Tables 4.2.6.8 and 6.1.1.1)
;

loop_
_geom_angle_atom_site_label_1
_geom_angle_atom_site_label_2
_geom_angle_atom_site_label_3
_geom_angle
_geom_angle_site_symmetry_1
_geom_angle_site_symmetry_2
_geom_angle_site_symmetry_3
_geom_angle_publ_flag
C1 Cr1 C2 37.0(3) . . . yes
C1 Cr1 C3 67.1(3) . . . yes
C1 Cr1 C4 78.7(3) . . . yes
C1 Cr1 C5 66.2(3) . . . yes
C1 Cr1 C6 36.5(3) . . . yes
C1 Cr1 C8 164.4(3) . . . yes
C1 Cr1 C9 133.5(3) . . . yes
C1 Cr1 C10 107.2(3) . . . yes
C1 Cr1 C11 94.4(3) . . . yes
C1 Cr1 C12 100.4(3) . . . yes
C1 Cr1 C13 124.0(3) . . . yes
C1 Cr1 C14 154.9(3) . . . yes
C2 Cr1 C3 37.2(3) . . . yes
C2 Cr1 C4 66.0(3) . . . yes
C2 Cr1 C5 78.1(3) . . . yes
C2 Cr1 C6 66.2(3) . . . yes
C2 Cr1 C8 148.4(3) . . . yes
C2 Cr1 C9 168.6(3) . . . yes
C2 Cr1 C10 140.3(3) . . . yes
C2 Cr1 C11 112.2(3) . . . yes
C2 Cr1 C12 94.8(3) . . . yes
C2 Cr1 C13 98.0(3) . . . yes
C2 Cr1 C14 118.5(3) . . . yes
C3 Cr1 C4 36.3(3) . . . yes
C3 Cr1 C5 66.7(3) . . . yes
C3 Cr1 C6 79.1(3) . . . yes
C3 Cr1 C8 112.5(3) . . . yes
C3 Cr1 C9 142.3(3) . . . yes
C3 Cr1 C10 171.6(3) . . . yes
C3 Cr1 C11 146.1(3) . . . yes
C3 Cr1 C12 115.0(3) . . . yes
C3 Cr1 C13 95.5(3) . . . yes
C3 Cr1 C14 94.1(3) . . . yes
C4 Cr1 C5 37.7(3) . . . yes
C4 Cr1 C6 67.2(3) . . . yes
C4 Cr1 C8 92.3(3) . . . yes
C4 Cr1 C9 108.9(3) . . . yes
C4 Cr1 C10 138.2(3) . . . yes
C4 Cr1 C11 170.4(3) . . . yes
C4 Cr1 C12 149.5(3) . . . yes
C4 Cr1 C13 118.5(3) . . . yes
C4 Cr1 C14 96.0(3) . . . yes
C5 Cr1 C6 36.9(3) . . . yes
C5 Cr1 C8 99.0(3) . . . yes
C5 Cr1 C9 91.7(3) . . . yes
C5 Cr1 C10 105.5(3) . . . yes
C5 Cr1 C11 133.2(3) . . . yes
C5 Cr1 C12 165.3(3) . . . yes
C5 Cr1 C13 155.5(3) . . . yes
C5 Cr1 C14 123.0(3) . . . yes
C6 Cr1 C8 128.1(3) . . . yes
C6 Cr1 C9 102.5(3) . . . yes
C6 Cr1 C10 92.7(3) . . . yes
C6 Cr1 C11 103.2(3) . . . yes
C6 Cr1 C12 128.4(3) . . . yes
C6 Cr1 C13 160.3(3) . . . yes
C6 Cr1 C14 159.9(3) . . . yes
C8 Cr1 C9 37.9(3) . . . yes
C8 Cr1 C10 71.1(3) . . . yes
C8 Cr1 C11 92.9(3) . . . yes
C8 Cr1 C12 93.7(3) . . . yes
C8 Cr1 C13 71.5(3) . . . yes
C8 Cr1 C14 37.7(3) . . . yes
C9 Cr1 C10 37.5(3) . . . yes
C9 Cr1 C11 70.9(3) . . . yes
C9 Cr1 C12 93.8(3) . . . yes
C9 Cr1 C13 93.4(3) . . . yes
C9 Cr1 C14 71.4(3) . . . yes
C10 Cr1 C11 37.5(3) . . . yes
C10 Cr1 C12 71.6(3) . . . yes
C10 Cr1 C13 92.9(3) . . . yes
C10 Cr1 C14 93.1(3) . . . yes
C11 Cr1 C12 38.0(3) . . . yes
C11 Cr1 C13 70.9(3) . . . yes
C11 Cr1 C14 93.0(3) . . . yes
C12 Cr1 C13 37.6(3) . . . yes
C12 Cr1 C14 71.7(3) . . . yes
C13 Cr1 C14 38.1(3) . . . yes
F1 P1 F2 89.2(3) . . . yes
F1 P1 F3 90.3(3) . . . yes
F1 P1 F4 89.7(3) . . . yes
F1 P1 F5 179.1(3) . . . yes
F1 P1 F6 89.4(3) . . . yes
F2 P1 F3 90.4(3) . . . yes
F2 P1 F4 178.9(3) . . . yes
F2 P1 F5 91.7(3) . . . yes
F2 P1 F6 90.2(3) . . . yes
F3 P1 F4 89.7(3) . . . yes
F3 P1 F5 89.6(3) . . . yes
F3 P1 F6 179.3(3) . . . yes
F4 P1 F5 89.4(3) . . . yes
F4 P1 F6 89.7(3) . . . yes
F5 P1 F6 90.7(3) . . . yes
Cr1 C1 C2 70.7(4) . . . yes
Cr1 C1 C6 73.1(4) . . . yes
Cr1 C1 H1 128.6 . . . no
C2 C1 C6 120.3(7) . . . yes
C2 C1 H1 119.9 . . . no
C6 C1 H1 119.9 . . . no
Cr1 C2 C1 72.3(4) . . . yes
Cr1 C2 C3 72.1(4) . . . yes
Cr1 C2 H2 128.8 . . . no
C1 C2 C3 121.6(7) . . . yes
C1 C2 H2 119.2 . . . no
C3 C2 H2 119.2 . . . no
Cr1 C3 C2 70.7(4) . . . yes
Cr1 C3 C4 72.0(5) . . . yes
Cr1 C3 H3 129.2 . . . no
C2 C3 C4 119.2(7) . . . yes
C2 C3 H3 120.4 . . . no
C4 C3 H3 120.4 . . . no
Cr1 C4 C3 71.7(5) . . . yes
Cr1 C4 C5 70.8(4) . . . yes
Cr1 C4 H4 129.8 . . . no
C3 C4 C5 119.8(7) . . . yes
C3 C4 H4 120.1 . . . no
C5 C4 H4 120.1 . . . no
Cr1 C5 C4 71.5(4) . . . yes
Cr1 C5 C6 73.2(4) . . . yes
Cr1 C5 H5 128.0 . . . no
C4 C5 C6 120.9(7) . . . yes
C4 C5 H5 119.5 . . . no
C6 C5 H5 119.5 . . . no
Cr1 C6 C1 70.3(4) . . . yes
Cr1 C6 C5 69.9(4) . . . yes
Cr1 C6 C7 132.1(5) . . . yes
C1 C6 C5 118.2(7) . . . yes
C1 C6 C7 121.7(7) . . . yes
C5 C6 C7 120.1(7) . . . yes
C6 C7 H7a 109.5 . . . no
C6 C7 H7b 109.5 . . . no
C6 C7 H7c 109.5 . . . no
H7a C7 H7b 109.5 . . . no
H7a C7 H7c 109.5 . . . no
H7b C7 H7c 109.5 . . . no
Cr1 C8 C9 71.1(5) . . . yes
Cr1 C8 C14 71.6(5) . . . yes
Cr1 C8 H8 138.0 . . . no
C9 C8 C14 129.0(8) . . . yes
C9 C8 H8 115.5 . . . no
C14 C8 H8 115.5 . . . no
Cr1 C9 C8 71.0(5) . . . yes
Cr1 C9 C10 70.5(4) . . . yes
Cr1 C9 H9 138.4 . . . no
C8 C9 C10 127.8(7) . . . yes
C8 C9 H9 116.1 . . . no
C10 C9 H9 116.1 . . . no
Cr1 C10 C9 72.0(5) . . . yes
Cr1 C10 C11 72.4(4) . . . yes
Cr1 C10 H10 136.6 . . . no
C9 C10 C11 130.1(7) . . . yes
C9 C10 H10 114.9 . . . no
C11 C10 H10 114.9 . . . no
Cr1 C11 C10 70.1(4) . . . yes
Cr1 C11 C12 73.2(4) . . . yes
Cr1 C11 H11 138.4 . . . no
C10 C11 C12 130.2(7) . . . yes
C10 C11 H11 114.9 . . . no
C12 C11 H11 114.9 . . . no
Cr1 C12 C11 68.8(4) . . . yes
Cr1 C12 C13 69.2(4) . . . yes
Cr1 C12 C15 134.0(5) . . . yes
C11 C12 C13 124.3(7) . . . yes
C11 C12 C15 117.9(6) . . . yes
C13 C12 C15 117.5(6) . . . yes
Cr1 C13 C12 73.2(4) . . . yes
Cr1 C13 C14 70.7(4) . . . yes
Cr1 C13 H13 137.7 . . . no
C12 C13 C14 130.5(7) . . . yes
C12 C13 H13 114.8 . . . no
C14 C13 H13 114.8 . . . no
Cr1 C14 C8 70.7(5) . . . yes
Cr1 C14 C13 71.2(4) . . . yes
Cr1 C14 H14 138.1 . . . no
C8 C14 C13 128.0(8) . . . yes
C8 C14 H14 116.0 . . . no
C13 C14 H14 116.0 . . . no
C12 C15 C16 123.5(6) . . . yes
C12 C15 C20 120.8(6) . . . yes
C16 C15 C20 115.6(7) . . . yes
C15 C16 C17 122.2(7) . . . yes
C15 C16 H16 118.9 . . . no
C17 C16 H16 118.9 . . . no
C16 C17 C18 121.6(8) . . . yes
C16 C17 H17 119.2 . . . no
C18 C17 H17 119.2 . . . no
C17 C18 C19 117.5(7) . . . yes
C17 C18 C21 120.3(8) . . . yes
C19 C18 C21 122.2(7) . . . yes
C18 C19 C20 122.2(7) . . . yes
C18 C19 H19 118.9 . . . no
C20 C19 H19 118.9 . . . no
C15 C20 C19 120.8(7) . . . yes
C15 C20 H20 119.6 . . . no
C19 C20 H20 119.6 . . . no
C18 C21 H21a 109.5 . . . no
C18 C21 H21b 109.5 . . . no
C18 C21 H21c 109.5 . . . no
H21a C21 H21b 109.5 . . . no
H21a C21 H21c 109.5 . . . no
H21b C21 H21c 109.5 . . . no

loop_
_geom_bond_atom_site_label_1
_geom_bond_atom_site_label_2
_geom_bond_distance
_geom_bond_site_symmetry_1
_geom_bond_site_symmetry_2
_geom_bond_publ_flag
Cr1 C1 2.181(7) . . yes
Cr1 C2 2.161(7) . . yes
Cr1 C3 2.179(8) . . yes
Cr1 C4 2.183(8) . . yes
Cr1 C5 2.174(7) . . yes
Cr1 C6 2.217(7) . . yes
Cr1 C8 2.132(9) . . yes
Cr1 C9 2.133(7) . . yes
Cr1 C10 2.114(8) . . yes
Cr1 C11 2.143(7) . . yes
Cr1 C12 2.201(7) . . yes
Cr1 C13 2.149(7) . . yes
Cr1 C14 2.142(8) . . yes
P1 F1 1.558(5) . . yes
P1 F2 1.569(5) . . yes
P1 F3 1.567(6) . . yes
P1 F4 1.564(5) . . yes
P1 F5 1.561(5) . . yes
P1 F6 1.564(5) . . yes
C1 C2 1.38(1) . . yes
C1 C6 1.38(1) . . yes
C1 H1 0.95 . . no
C2 C3 1.38(1) . . yes
C2 H2 0.95 . . no
C3 C4 1.36(1) . . yes
C3 H3 0.95 . . no
C4 C5 1.41(1) . . yes
C4 H4 0.95 . . no
C5 C6 1.39(1) . . yes
C5 H5 0.95 . . no
C6 C7 1.49(1) . . yes
C7 H7a 0.95 . . no
C7 H7b 0.95 . . no
C7 H7c 0.95 . . no
C8 C9 1.38(1) . . yes
C8 C14 1.38(1) . . yes
C8 H8 0.95 . . no
C9 C10 1.37(1) . . yes
C9 H9 0.95 . . no
C10 C11 1.37(1) . . yes
C10 H10 0.95 . . no
C11 C12 1.41(1) . . yes
C11 H11 0.95 . . no
C12 C13 1.40(1) . . yes
C12 C15 1.49(1) . . yes
C13 C14 1.40(1) . . yes
C13 H13 0.95 . . no
C14 H14 0.95 . . no
C15 C16 1.40(1) . . yes
C15 C20 1.40(1) . . yes
C16 C17 1.38(1) . . yes
C16 H16 0.95 . . no
C17 C18 1.36(1) . . yes
C17 H17 0.95 . . no
C18 C19 1.37(1) . . yes
C18 C21 1.49(1) . . yes
C19 C20 1.39(1) . . yes
C19 H19 0.95 . . no
C20 H20 0.95 . . no
C21 H21a 0.95 . . no
C21 H21b 0.95 . . no
C21 H21c 0.95 . . no

loop_
_geom_contact_atom_site_label_1
_geom_contact_atom_site_label_2
_geom_contact_distance
_geom_contact_site_symmetry_1
_geom_contact_site_symmetry_2
_geom_contact_publ_flag
F1 C21 3.275(10) . 2_456 no
F1 C16 3.287(9) . . no
F2 C9 3.244(8) . 8 no
F3 C3 3.264(10) . 1_556 no
F3 C4 3.267(9) . 1_556 no
F4 C14 3.289(9) . 1_556 no
F4 C8 3.32(1) . 1_556 no

loop_
_geom_torsion_atom_site_label_1
_geom_torsion_atom_site_label_2
_geom_torsion_atom_site_label_3
_geom_torsion_atom_site_label_4
_geom_torsion_site_symmetry_1
_geom_torsion_site_symmetry_2
_geom_torsion_site_symmetry_3
_geom_torsion_site_symmetry_4
_geom_torsion
_geom_torsion_publ_flag
Cr1 C1 C2 C3 . . . . 54.9(6) no
Cr1 C1 C6 C5 . . . . -52.7(6) no
Cr1 C1 C6 C7 . . . . 128.0(7) no
Cr1 C2 C1 C6 . . . . -55.9(6) no
Cr1 C2 C3 C4 . . . . 55.2(7) no
Cr1 C3 C2 C1 . . . . -55.0(6) no
Cr1 C3 C4 C5 . . . . 54.0(6) no
Cr1 C4 C3 C2 . . . . -54.6(7) no
Cr1 C4 C5 C6 . . . . 56.2(6) no
Cr1 C5 C4 C3 . . . . -54.4(7) no
Cr1 C5 C6 C1 . . . . 52.9(6) no
Cr1 C5 C6 C7 . . . . -127.7(7) no
Cr1 C6 C1 C2 . . . . 54.7(6) no
Cr1 C6 C5 C4 . . . . -55.4(6) no
Cr1 C8 C9 C10 . . . . -44.5(8) no
Cr1 C8 C14 C13 . . . . 45.0(8) no
Cr1 C9 C8 C14 . . . . 45.0(9) no
Cr1 C9 C10 C11 . . . . -46.3(8) no
Cr1 C10 C9 C8 . . . . 44.7(8) no
Cr1 C10 C11 C12 . . . . -44.9(8) no
Cr1 C11 C10 C9 . . . . 46.1(8) no
Cr1 C11 C12 C13 . . . . -43.5(7) no
Cr1 C11 C12 C15 . . . . 129.6(6) no
Cr1 C12 C11 C10 . . . . 43.9(8) no
Cr1 C12 C13 C14 . . . . -44.7(8) no
Cr1 C12 C15 C16 . . . . 54(1) no
Cr1 C12 C15 C20 . . . . -127.8(7) no
Cr1 C13 C12 C11 . . . . 43.3(7) no
Cr1 C13 C12 C15 . . . . -129.7(6) no
Cr1 C13 C14 C8 . . . . -44.9(8) no
Cr1 C14 C8 C9 . . . . -44.8(8) no
Cr1 C14 C13 C12 . . . . 45.5(8) no
C1 Cr1 C2 C3 . . . . -132.9(7) no
C1 Cr1 C3 C2 . . . . 28.6(4) no
C1 Cr1 C3 C4 . . . . -102.5(5) no
C1 Cr1 C4 C3 . . . . 66.5(5) no
C1 Cr1 C4 C5 . . . . -65.4(4) no
C1 Cr1 C5 C4 . . . . 102.8(5) no
C1 Cr1 C5 C6 . . . . -29.1(4) no
C1 Cr1 C6 C5 . . . . 131.7(6) no
C1 Cr1 C6 C7 . . . . -115.4(9) no
C1 Cr1 C8 C9 . . . . -64(1) no
C1 Cr1 C8 C14 . . . . 151(1) no
C1 Cr1 C9 C8 . . . . 160.5(5) no
C1 Cr1 C9 C10 . . . . -55.5(6) no
C1 Cr1 C10 C9 . . . . 141.3(5) no
C1 Cr1 C10 C11 . . . . -74.2(5) no
C1 Cr1 C11 C10 . . . . 112.9(5) no
C1 Cr1 C11 C12 . . . . -101.4(4) no
C1 Cr1 C12 C11 . . . . 83.7(4) no
C1 Cr1 C12 C13 . . . . -133.8(5) no
C1 Cr1 C12 C15 . . . . -25.1(7) no
C1 Cr1 C13 C12 . . . . 58.9(5) no
C1 Cr1 C13 C14 . . . . -155.6(5) no
C1 Cr1 C14 C8 . . . . -162.2(6) no
C1 Cr1 C14 C13 . . . . 53.9(9) no
C1 C2 Cr1 C3 . . . . 132.9(7) no
C1 C2 Cr1 C4 . . . . 103.6(5) no
C1 C2 Cr1 C5 . . . . 66.0(4) no
C1 C2 Cr1 C6 . . . . 29.1(4) no
C1 C2 Cr1 C8 . . . . 153.9(6) no
C1 C2 Cr1 C9 . . . . 38(1) no
C1 C2 Cr1 C10 . . . . -34.2(7) no
C1 C2 Cr1 C11 . . . . -66.1(5) no
C1 C2 Cr1 C12 . . . . -100.9(4) no
C1 C2 Cr1 C13 . . . . -138.6(4) no
C1 C2 Cr1 C14 . . . . -172.8(4) no
C1 C2 C3 C4 . . . . 0(1) no
C1 C6 Cr1 C2 . . . . -29.4(4) no
C1 C6 Cr1 C3 . . . . -66.1(4) no
C1 C6 Cr1 C4 . . . . -102.1(5) no
C1 C6 Cr1 C5 . . . . -131.7(6) no
C1 C6 Cr1 C8 . . . . -176.2(5) no
C1 C6 Cr1 C9 . . . . 152.4(5) no
C1 C6 Cr1 C10 . . . . 115.8(5) no
C1 C6 Cr1 C11 . . . . 79.3(5) no
C1 C6 Cr1 C12 . . . . 47.2(5) no
C1 C6 Cr1 C13 . . . . 9(1) no
C1 C6 Cr1 C14 . . . . -137.6(8) no
C1 C6 C5 C4 . . . . -2(1) no
C2 Cr1 C1 C6 . . . . 131.7(7) no
C2 Cr1 C3 C4 . . . . -131.1(7) no
C2 Cr1 C4 C3 . . . . 29.9(5) no
C2 Cr1 C4 C5 . . . . -102.0(5) no
C2 Cr1 C5 C4 . . . . 65.9(5) no
C2 Cr1 C5 C6 . . . . -66.0(5) no
C2 Cr1 C6 C5 . . . . 102.3(5) no
C2 Cr1 C6 C7 . . . . -144.8(8) no
C2 Cr1 C8 C9 . . . . -163.1(5) no
C2 Cr1 C8 C14 . . . . 52.2(8) no
C2 Cr1 C9 C8 . . . . 129(1) no
C2 Cr1 C9 C10 . . . . -86(1) no
C2 Cr1 C10 C9 . . . . 162.0(5) no
C2 Cr1 C10 C11 . . . . -53.4(6) no
C2 Cr1 C11 C10 . . . . 146.4(4) no
C2 Cr1 C11 C12 . . . . -67.9(5) no
C2 Cr1 C12 C11 . . . . 120.6(5) no
C2 Cr1 C12 C13 . . . . -96.8(5) no
C2 Cr1 C12 C15 . . . . 11.8(7) no
C2 Cr1 C13 C12 . . . . 87.5(5) no
C2 Cr1 C13 C14 . . . . -127.0(5) no
C2 Cr1 C14 C8 . . . . -151.9(5) no
C2 Cr1 C14 C13 . . . . 64.2(5) no
C2 C1 Cr1 C3 . . . . -28.7(4) no
C2 C1 Cr1 C4 . . . . -64.8(5) no
C2 C1 Cr1 C5 . . . . -102.3(5) no
C2 C1 Cr1 C6 . . . . -131.7(7) no
C2 C1 Cr1 C8 . . . . -120(1) no
C2 C1 Cr1 C9 . . . . -170.3(5) no
C2 C1 Cr1 C10 . . . . 158.0(5) no
C2 C1 Cr1 C11 . . . . 122.0(5) no
C2 C1 Cr1 C12 . . . . 84.1(5) no
C2 C1 Cr1 C13 . . . . 52.1(5) no
C2 C1 Cr1 C14 . . . . 15.1(9) no
C2 C1 C6 C5 . . . . 2(1) no
C2 C1 C6 C7 . . . . -177.3(7) no
C2 C3 Cr1 C4 . . . . 131.1(7) no
C2 C3 Cr1 C5 . . . . 101.4(5) no
C2 C3 Cr1 C6 . . . . 64.8(5) no
C2 C3 Cr1 C8 . . . . -168.3(4) no
C2 C3 Cr1 C9 . . . . 161.2(5) no
C2 C3 Cr1 C10 . . . . 77(2) no
C2 C3 Cr1 C11 . . . . -32.7(7) no
C2 C3 Cr1 C12 . . . . -62.6(5) no
C2 C3 Cr1 C13 . . . . -96.1(5) no
C2 C3 Cr1 C14 . . . . -134.3(5) no
C2 C3 C4 C5 . . . . 0(1) no
C3 Cr1 C1 C6 . . . . 103.0(5) no
C3 Cr1 C4 C5 . . . . -131.9(7) no
C3 Cr1 C5 C4 . . . . 28.7(4) no
C3 Cr1 C5 C6 . . . . -103.2(5) no
C3 Cr1 C6 C5 . . . . 65.6(5) no
C3 Cr1 C6 C7 . . . . 178.5(7) no
C3 Cr1 C8 C9 . . . . -149.6(5) no
C3 Cr1 C8 C14 . . . . 65.8(6) no
C3 Cr1 C9 C8 . . . . 49.8(7) no
C3 Cr1 C9 C10 . . . . -166.2(5) no
C3 Cr1 C10 C9 . . . . 94(2) no
C3 Cr1 C10 C11 . . . . -121(1) no
C3 Cr1 C11 C10 . . . . 167.0(5) no
C3 Cr1 C11 C12 . . . . -47.3(7) no
C3 Cr1 C12 C11 . . . . 153.2(4) no
C3 Cr1 C12 C13 . . . . -64.3(5) no
C3 Cr1 C12 C15 . . . . 44.4(8) no
C3 Cr1 C13 C12 . . . . 124.9(5) no
C3 Cr1 C13 C14 . . . . -89.6(5) no
C3 Cr1 C14 C8 . . . . -122.4(5) no
C3 Cr1 C14 C13 . . . . 93.7(5) no
C3 C2 Cr1 C4 . . . . -29.3(4) no
C3 C2 Cr1 C5 . . . . -66.9(5) no
C3 C2 Cr1 C6 . . . . -103.8(5) no
C3 C2 Cr1 C8 . . . . 21.0(8) no
C3 C2 Cr1 C9 . . . . -94(1) no
C3 C2 Cr1 C10 . . . . -167.0(5) no
C3 C2 Cr1 C11 . . . . 161.0(4) no
C3 C2 Cr1 C12 . . . . 126.2(5) no
C3 C2 Cr1 C13 . . . . 88.5(5) no
C3 C2 Cr1 C14 . . . . 54.3(5) no
C3 C2 C1 C6 . . . . 0(1) no
C3 C4 Cr1 C5 . . . . 131.9(7) no
C3 C4 Cr1 C6 . . . . 102.9(5) no
C3 C4 Cr1 C8 . . . . -126.3(5) no
C3 C4 Cr1 C9 . . . . -161.1(5) no
C3 C4 Cr1 C10 . . . . 169.9(5) no
C3 C4 Cr1 C11 . . . . 111(1) no
C3 C4 Cr1 C12 . . . . -25.0(8) no
C3 C4 Cr1 C13 . . . . -56.2(5) no
C3 C4 Cr1 C14 . . . . -88.7(5) no
C3 C4 C5 C6 . . . . 1(1) no
C4 Cr1 C1 C6 . . . . 66.8(4) no
C4 Cr1 C5 C6 . . . . -131.9(6) no
C4 Cr1 C6 C5 . . . . 29.6(4) no
C4 Cr1 C6 C7 . . . . 142.5(8) no
C4 Cr1 C8 C9 . . . . -118.5(5) no
C4 Cr1 C8 C14 . . . . 96.9(5) no
C4 Cr1 C9 C8 . . . . 68.2(5) no
C4 Cr1 C9 C10 . . . . -147.9(5) no
C4 Cr1 C10 C9 . . . . 49.0(6) no
C4 Cr1 C10 C11 . . . . -166.5(4) no
C4 Cr1 C11 C10 . . . . 68(1) no
C4 Cr1 C11 C12 . . . . -145(1) no
C4 Cr1 C12 C11 . . . . 169.2(5) no
C4 Cr1 C12 C13 . . . . -48.3(7) no
C4 Cr1 C12 C15 . . . . 60.4(9) no
